data_7251829
loop_
_publ_author_name
'Zhang, Yuqi'
'Yao, Yuan'
'Dou, Peihao'
'Cheng, Qing'
'Zhang, Yanqiang'

_publ_section_title
;
 Catalytic ignition of the [BMIM]DCA-H2O2 propellant with the
 Cu(vim)2(DCA)2 complex
;
_journal_issue 18
_journal_name_full 'RSC Advances'
_journal_page_first 16748
_journal_page_last 16755
_journal_paper_doi 10.1039/D6RA00294C
_journal_volume 16
_journal_year 2026
_chemical_formula_moiety '2(C7 H6 Cu0.5 N5)'
_chemical_formula_sum 'C14 H12 Cu N10'
_chemical_formula_weight 383.88
_space_group_crystal_system triclinic
_space_group_IT_number 2
_space_group_name_Hall '-P 1'
_space_group_name_H-M_alt 'P -1'
_atom_sites_solution_hydrogens geom
_atom_sites_solution_primary direct
_atom_sites_solution_secondary difmap
_audit_creation_date 2024-07-05
_audit_creation_method
;
  Olex2 1.1
  (compiled 2011.02.15 svn.r1672, GUI svn.r3494)
;
_audit_update_record
;
2025-12-18 deposited with the CCDC.	2026-03-13 downloaded from the CCDC.
;
_cell_angle_alpha 105.140(19)
_cell_angle_beta 96.923(19)
_cell_angle_gamma 95.675(19)
_cell_formula_units_Z 1
_cell_length_a 6.5205(16)
_cell_length_b 7.4284(17)
_cell_length_c 8.7894(19)
_cell_measurement_reflns_used 953
_cell_measurement_temperature 118.2(4)
_cell_measurement_theta_max 26.4380
_cell_measurement_theta_min 3.6950
_cell_volume 404.16(17)
_computing_cell_refinement
;
CrysAlisPro, Agilent Technologies,
Version 1.171.37.35 (release 13-08-2014 CrysAlis171 .NET)
(compiled Aug 13 2014,18:06:01)
;
_computing_data_collection
;
CrysAlisPro, Agilent Technologies,
Version 1.171.37.35 (release 13-08-2014 CrysAlis171 .NET)
(compiled Aug 13 2014,18:06:01)
;
_computing_data_reduction
;
CrysAlisPro, Agilent Technologies,
Version 1.171.37.35 (release 13-08-2014 CrysAlis171 .NET)
(compiled Aug 13 2014,18:06:01)
;
_computing_molecular_graphics
;
O. V. Dolomanov, L. J. Bourhis, R. J. Gildea, J. A. K. Howard and H. Puschmann,
OLEX2: a complete structure solution, refinement and analysis program.
J. Appl. Cryst. (2009). 42, 339-341.
;
_computing_publication_material
;
O. V. Dolomanov, L. J. Bourhis, R. J. Gildea, J. A. K. Howard and H. Puschmann,
OLEX2: a complete structure solution, refinement and analysis program.
J. Appl. Cryst. (2009). 42, 339-341.
;
_computing_structure_refinement 'SHELXL-97 (Sheldrick, 1997)'
_computing_structure_solution 'A short history of SHELX (Sheldrick, 2007)/Bruker'
_diffrn_ambient_environment N~2~
_diffrn_ambient_temperature 118.2(4)
_diffrn_detector 'CCD plate'
_diffrn_detector_area_resol_mean 16.0971
_diffrn_detector_type Eos
_diffrn_measured_fraction_theta_full 0.9979
_diffrn_measured_fraction_theta_max 0.5696
_diffrn_measurement_details
;
#__ type_ start__ end____ width___ exp.time_
  1 omega   11.00   57.00   1.0000    1.0000
omega____ theta____ kappa____ phi______ frames
    -       16.0852   57.0000    0.0000 46

#__ type_ start__ end____ width___ exp.time_
  2 omega   19.00   50.00   1.0000    1.0000
omega____ theta____ kappa____ phi______ frames
    -      -11.0070   77.0000  -90.0000 31

#__ type_ start__ end____ width___ exp.time_
  3 omega  -11.00   83.00   1.0000    1.0000
omega____ theta____ kappa____ phi______ frames
    -       16.0852   77.0000 -180.0000 94

#__ type_ start__ end____ width___ exp.time_
  4 omega   41.00   66.00   1.0000    1.0000
omega____ theta____ kappa____ phi______ frames
    -       16.0852  178.0000   30.0000 25

#__ type_ start__ end____ width___ exp.time_
  5 omega  -37.00    0.00   1.0000    1.0000
omega____ theta____ kappa____ phi______ frames
    -      -11.0070   77.0000  -90.0000 37

#__ type_ start__ end____ width___ exp.time_
  6 omega  -48.00   42.00   1.0000    1.0000
omega____ theta____ kappa____ phi______ frames
    -       16.0852  -77.0000   60.0000 90
;
_diffrn_measurement_device 'four-circle diffractometer'
_diffrn_measurement_device_type 'Xcalibur, Eos, Gemini'
_diffrn_measurement_method '\w scans'
_diffrn_orient_matrix_UB_11 0.0882525000
_diffrn_orient_matrix_UB_12 0.0408394000
_diffrn_orient_matrix_UB_13 0.0588531000
_diffrn_orient_matrix_UB_21 0.0426969000
_diffrn_orient_matrix_UB_22 0.0452127000
_diffrn_orient_matrix_UB_23 -0.0531171000
_diffrn_orient_matrix_UB_31 -0.0510584000
_diffrn_orient_matrix_UB_32 0.0791261000
_diffrn_orient_matrix_UB_33 0.0295388000
_diffrn_radiation_monochromator graphite
_diffrn_radiation_probe x-ray
_diffrn_radiation_type 'Mo K\a'
_diffrn_radiation_wavelength 0.71073
_diffrn_reflns_av_R_equivalents 0.0477
_diffrn_reflns_av_unetI/netI 0.0878
_diffrn_reflns_limit_h_max 8
_diffrn_reflns_limit_h_min -7
_diffrn_reflns_limit_k_max 8
_diffrn_reflns_limit_k_min -8
_diffrn_reflns_limit_l_max 10
_diffrn_reflns_limit_l_min -10
_diffrn_reflns_number 2670
_diffrn_reflns_theta_full 25.98
_diffrn_reflns_theta_max 25.98
_diffrn_reflns_theta_min 3.21
_diffrn_source 'Enhance (Mo) X-ray Source'
_exptl_absorpt_coefficient_mu 1.372
_exptl_absorpt_correction_T_max 1.00000
_exptl_absorpt_correction_T_min 0.94315
_exptl_absorpt_correction_type multi-scan
_exptl_absorpt_process_details
;
CrysAlisPro, Agilent Technologies,
Version 1.171.37.35 (release 13-08-2014 CrysAlis171 .NET)
(compiled Aug 13 2014,18:06:01)
Empirical absorption correction using spherical harmonics,
 implemented in SCALE3 ABSPACK scaling algorithm.
;
_exptl_crystal_density_diffrn 1.577
_exptl_crystal_density_method 'not measured'
_exptl_crystal_F_000 195
_exptl_crystal_size_max 0.34
_exptl_crystal_size_mid 0.25
_exptl_crystal_size_min 0.23
_refine_diff_density_max 0.425
_refine_diff_density_min -0.541
_refine_diff_density_rms 0.109
_refine_ls_extinction_method none
_refine_ls_goodness_of_fit_ref 1.083
_refine_ls_hydrogen_treatment mixed
_refine_ls_matrix_type full
_refine_ls_number_parameters 115
_refine_ls_number_reflns 1535
_refine_ls_number_restraints 0
_refine_ls_restrained_S_all 1.083
_refine_ls_R_factor_all 0.0559
_refine_ls_R_factor_gt 0.0488
_refine_ls_shift/su_max 0.000
_refine_ls_shift/su_mean 0.000
_refine_ls_structure_factor_coef Fsqd
_refine_ls_weighting_details 'calc w=1/[\s^2^(Fo^2^)+(0.0324P)^2^+0.0166P] where P=(Fo^2^+2Fc^2^)/3'
_refine_ls_weighting_scheme calc
_refine_ls_wR_factor_gt 0.0946
_refine_ls_wR_factor_ref 0.1034
_reflns_number_gt 1352
_reflns_number_total 1535
_reflns_threshold_expression >2sigma(I)
_cod_data_source_file d6ra00294c2.cif
_cod_data_source_block exp_9254
_cod_original_cell_volume 404.16(16)
_cod_database_code 7251829
_reflns_odcompleteness_completeness 99.79
_reflns_odcompleteness_iscentric 1
_reflns_odcompleteness_theta 25.07

loop_
_space_group_symop_id
_space_group_symop_operation_xyz
1 'x, y, z'
2 '-x, -y, -z'

loop_
_atom_site_label
_atom_site_type_symbol
_atom_site_fract_x
_atom_site_fract_y
_atom_site_fract_z
_atom_site_U_iso_or_equiv
_atom_site_adp_type
_atom_site_occupancy
_atom_site_symmetry_multiplicity
_atom_site_calc_flag
_atom_site_refinement_flags
_atom_site_disorder_assembly
_atom_site_disorder_group
Cu1 Cu 0.5000 1.0000 0.5000 0.0158(2) Uani 1 2 d S . .
N4 N 0.3013(5) 0.8807(4) 0.2987(3) 0.0162(7) Uani 1 1 d . . .
C3 C 0.1099(6) 0.9183(4) 0.2660(4) 0.0158(8) Uani 1 1 d . . .
H3 H 0.0436 1.0047 0.3374 0.019 Uiso 1 1 calc R . .
N2 N 0.8285(5) 0.5045(4) 0.3409(3) 0.0217(7) Uani 1 1 d . . .
C1 C 0.7377(6) 0.6503(5) 0.4025(3) 0.0148(8) Uani 1 1 d . . .
C6 C -0.1783(6) 0.8357(5) 0.0435(4) 0.0211(8) Uani 1 1 d . . .
H6 H -0.2600 0.9158 0.1061 0.025 Uiso 1 1 calc R . .
N5 N 0.0209(5) 0.8172(4) 0.1170(3) 0.0147(6) Uani 1 1 d . . .
C5 C 0.1660(6) 0.7113(5) 0.0509(4) 0.0172(8) Uani 1 1 d . . .
H5 H 0.1495 0.6283 -0.0536 0.021 Uiso 1 1 calc R . .
C2 C 0.7704(5) 0.3379(5) 0.3606(4) 0.0163(8) Uani 1 1 d . . .
C7 C -0.2573(6) 0.7501(5) -0.1044(4) 0.0246(9) Uani 1 1 d . . .
H7A H -0.1797 0.6690 -0.1703 0.030 Uiso 1 1 calc R . .
H7B H -0.3923 0.7688 -0.1463 0.030 Uiso 1 1 calc R . .
N3 N 0.7271(5) 0.1849(4) 0.3655(3) 0.0210(7) Uani 1 1 d . . .
N1 N 0.6695(5) 0.7876(4) 0.4490(3) 0.0211(7) Uani 1 1 d . . .
C4 C 0.3355(6) 0.7482(5) 0.1628(4) 0.0196(8) Uani 1 1 d . . .
H4 H 0.4598 0.6925 0.1511 0.023 Uiso 1 1 calc R . .

loop_
_atom_site_aniso_label
_atom_site_aniso_U_11
_atom_site_aniso_U_22
_atom_site_aniso_U_33
_atom_site_aniso_U_23
_atom_site_aniso_U_13
_atom_site_aniso_U_12
Cu1 0.0172(4) 0.0118(3) 0.0169(3) 0.0011(2) -0.0003(3) 0.0054(3)
N4 0.0174(18) 0.0160(15) 0.0148(14) 0.0023(11) 0.0038(13) 0.0038(13)
C3 0.020(2) 0.0146(18) 0.0127(16) 0.0026(13) 0.0032(15) 0.0026(15)
N2 0.026(2) 0.0155(16) 0.0259(16) 0.0043(13) 0.0134(15) 0.0076(14)
C1 0.014(2) 0.021(2) 0.0107(16) 0.0074(14) -0.0009(14) 0.0041(16)
C6 0.021(2) 0.0180(19) 0.0255(19) 0.0080(15) 0.0033(17) 0.0020(17)
N5 0.0171(17) 0.0117(14) 0.0151(14) 0.0043(11) 0.0006(12) 0.0017(13)
C5 0.016(2) 0.0204(19) 0.0155(16) 0.0030(14) 0.0058(15) 0.0056(16)
C2 0.011(2) 0.026(2) 0.0102(16) -0.0002(14) 0.0017(14) 0.0082(16)
C7 0.024(2) 0.020(2) 0.029(2) 0.0084(16) -0.0020(18) 0.0022(17)
N3 0.025(2) 0.0172(17) 0.0205(15) 0.0037(12) 0.0027(14) 0.0048(14)
N1 0.022(2) 0.0185(16) 0.0221(15) 0.0049(13) 0.0007(14) 0.0041(15)
C4 0.022(2) 0.0198(19) 0.0173(17) 0.0022(14) 0.0084(16) 0.0053(17)

loop_
_atom_type_symbol
_atom_type_description
_atom_type_scat_dispersion_real
_atom_type_scat_dispersion_imag
_atom_type_scat_source
C C 0.0033 0.0016 'International Tables Vol C Tables 4.2.6.8 and 6.1.1.4'
H H 0.0000 0.0000 'International Tables Vol C Tables 4.2.6.8 and 6.1.1.4'
Cu Cu 0.3201 1.2651 'International Tables Vol C Tables 4.2.6.8 and 6.1.1.4'
N N 0.0061 0.0033 'International Tables Vol C Tables 4.2.6.8 and 6.1.1.4'

loop_
_geom_angle_atom_site_label_1
_geom_angle_atom_site_label_2
_geom_angle_atom_site_label_3
_geom_angle
_geom_angle_site_symmetry_1
_geom_angle_site_symmetry_3
_geom_angle_publ_flag
N4 Cu1 N4 180.000(1) 2_676 . ?
N4 Cu1 N1 90.17(12) 2_676 2_676 ?
N4 Cu1 N1 89.83(12) . 2_676 ?
N4 Cu1 N1 89.83(12) 2_676 . ?
N4 Cu1 N1 90.17(12) . . ?
N1 Cu1 N1 180.00(16) . 2_676 ?
C3 N4 Cu1 126.1(2) . . ?
C3 N4 C4 105.7(3) . . ?
C4 N4 Cu1 128.2(3) . . ?
N4 C3 H3 124.6 . . ?
N4 C3 N5 110.8(3) . . ?
N5 C3 H3 124.6 . . ?
C1 N2 C2 121.1(3) . . ?
N1 C1 N2 173.4(4) . . ?
N5 C6 H6 117.8 . . ?
C7 C6 H6 117.8 . . ?
C7 C6 N5 124.4(3) . . ?
C3 N5 C6 124.2(3) . . ?
C3 N5 C5 107.3(3) . . ?
C5 N5 C6 128.2(3) . . ?
N5 C5 H5 126.7 . . ?
C4 C5 N5 106.6(3) . . ?
C4 C5 H5 126.7 . . ?
N3 C2 N2 173.8(3) . . ?
C6 C7 H7A 120.0 . . ?
C6 C7 H7B 120.0 . . ?
H7A C7 H7B 120.0 . . ?
C1 N1 Cu1 168.6(3) . . ?
N4 C4 H4 125.2 . . ?
C5 C4 N4 109.6(3) . . ?
C5 C4 H4 125.2 . . ?

loop_
_geom_bond_atom_site_label_1
_geom_bond_atom_site_label_2
_geom_bond_distance
_geom_bond_site_symmetry_2
_geom_bond_publ_flag
Cu1 N4 1.999(3) . ?
Cu1 N4 1.999(3) 2_676 ?
Cu1 N1 2.002(3) 2_676 ?
Cu1 N1 2.002(3) . ?
N4 C3 1.321(4) . ?
N4 C4 1.392(4) . ?
C3 H3 0.9500 . ?
C3 N5 1.354(4) . ?
N2 C1 1.310(4) . ?
N2 C2 1.319(4) . ?
C1 N1 1.149(4) . ?
C6 H6 0.9500 . ?
C6 N5 1.415(5) . ?
C6 C7 1.305(4) . ?
N5 C5 1.376(4) . ?
C5 H5 0.9500 . ?
C5 C4 1.342(5) . ?
C2 N3 1.157(4) . ?
C7 H7A 0.9500 . ?
C7 H7B 0.9500 . ?
C4 H4 0.9500 . ?

loop_
_geom_torsion_atom_site_label_1
_geom_torsion_atom_site_label_2
_geom_torsion_atom_site_label_3
_geom_torsion_atom_site_label_4
_geom_torsion
_geom_torsion_site_symmetry_1
_geom_torsion_site_symmetry_2
_geom_torsion_site_symmetry_3
_geom_torsion_site_symmetry_4
_geom_torsion_publ_flag
Cu1 N4 C3 N5 177.8(2) . . . . ?
Cu1 N4 C4 C5 -176.8(2) . . . . ?
N4 Cu1 N4 C3 23(100) 2_676 . . . ?
N4 Cu1 N4 C4 -160(100) 2_676 . . . ?
N4 Cu1 N1 C1 162.5(14) 2_676 . . . ?
N4 Cu1 N1 C1 -17.5(14) . . . . ?
N4 C3 N5 C6 -175.7(3) . . . . ?
N4 C3 N5 C5 -0.9(3) . . . . ?
C3 N4 C4 C5 0.9(4) . . . . ?
C3 N5 C5 C4 1.4(3) . . . . ?
N2 C1 N1 Cu1 108(3) . . . . ?
C1 N2 C2 N3 157(3) . . . . ?
C6 N5 C5 C4 175.9(3) . . . . ?
N5 C5 C4 N4 -1.5(4) . . . . ?
C2 N2 C1 N1 -175(3) . . . . ?
C7 C6 N5 C3 174.0(3) . . . . ?
C7 C6 N5 C5 0.4(5) . . . . ?
N1 Cu1 N4 C3 -18.3(3) 2_676 . . . ?
N1 Cu1 N4 C3 161.7(3) . . . . ?
N1 Cu1 N4 C4 -21.0(3) . . . . ?
N1 Cu1 N4 C4 159.0(3) 2_676 . . . ?
N1 Cu1 N1 C1 52(100) 2_676 . . . ?
C4 N4 C3 N5 0.0(3) . . . . ?
